data_7130357
loop_
_publ_author_name
'Bischoff, Inga-Alexandra'
'Morgenstern, Bernd'
'Sch\"afer, Andr\'e'

_publ_section_title
;
 Heavier N-heterocyclic half-sandwich tetrylenes
;
_journal_name_full 'Chemical Communications'
_journal_paper_doi 10.1039/D2CC03107H
_journal_year 2022
_chemical_absolute_configuration ad
_chemical_formula_moiety 'C26 H47 N3 Si Sn'
_chemical_formula_sum 'C26 H47 N3 Si Sn'
_chemical_formula_weight 548.44
_chemical_properties_physical Air-sensitive,Moisture-sensitive
_space_group_crystal_system monoclinic
_space_group_IT_number 4
_space_group_name_Hall 'P 2yb'
_space_group_name_H-M_alt 'P 1 21 1'
_atom_sites_solution_hydrogens geom
_atom_sites_solution_primary direct
_atom_sites_solution_secondary difmap
_audit_creation_method SHELXL-2018/3
_audit_update_record
;
2022-07-04 deposited with the CCDC.	2022-07-12 downloaded from the CCDC.
;
_cell_angle_alpha 90
_cell_angle_beta 99.6810(10)
_cell_angle_gamma 90
_cell_formula_units_Z 2
_cell_length_a 9.0621(2)
_cell_length_b 15.2311(3)
_cell_length_c 10.2462(2)
_cell_measurement_reflns_used 9211
_cell_measurement_temperature 132(2)
_cell_measurement_theta_max 29.61
_cell_measurement_theta_min 2.28
_cell_volume 1394.10(5)
_computing_cell_refinement 'SAINT (Bruker, 2010)'
_computing_data_collection 'APEX2 (Bruker, 2010)'
_computing_data_reduction 'SAINT (Bruker, 2010)'
_computing_molecular_graphics 'DIAMOND, (Brandenburg, 2018)'
_computing_publication_material 'SHELXL-2018/3 (Sheldrick, 2018)'
_computing_structure_refinement
;
SHELXL-2018/3 (Sheldrick, 2018),                                              
SHELXLe Rev 1000 (Huebschle et al., 2011)
;
_computing_structure_solution 'SHELXT 2018/2 (Sheldrick, 2018)'
_diffrn_ambient_temperature 132(2)
_diffrn_measured_fraction_theta_full 1.000
_diffrn_measured_fraction_theta_max 0.999
_diffrn_measurement_device_type 'Bruker X8 Apex, Nonius Kappa CCD'
_diffrn_measurement_method '\f and \w scans'
_diffrn_radiation_type MoK\a
_diffrn_radiation_wavelength 0.71073
_diffrn_reflns_av_R_equivalents 0.0294
_diffrn_reflns_av_unetI/netI 0.0398
_diffrn_reflns_Laue_measured_fraction_full 1.000
_diffrn_reflns_Laue_measured_fraction_max 0.999
_diffrn_reflns_limit_h_max 12
_diffrn_reflns_limit_h_min -12
_diffrn_reflns_limit_k_max 20
_diffrn_reflns_limit_k_min -21
_diffrn_reflns_limit_l_max 14
_diffrn_reflns_limit_l_min -14
_diffrn_reflns_number 22591
_diffrn_reflns_point_group_measured_fraction_full 1.000
_diffrn_reflns_point_group_measured_fraction_max 0.994
_diffrn_reflns_theta_full 25.242
_diffrn_reflns_theta_max 29.633
_diffrn_reflns_theta_min 2.016
_diffrn_source 'sealed tube'
_exptl_absorpt_coefficient_mu 0.977
_exptl_absorpt_correction_T_max 0.7459
_exptl_absorpt_correction_T_min 0.6976
_exptl_absorpt_correction_type multi-scan
_exptl_absorpt_process_details
;
 SADABS 2016/2: Krause, L., Herbst-Irmer, R., Sheldrick G.M. & Stalke D.,
 J. Appl. Cryst. 48 (2015) 3-10
;
_exptl_crystal_colour yellow
_exptl_crystal_density_diffrn 1.307
_exptl_crystal_density_meas ?
_exptl_crystal_description plate
_exptl_crystal_F_000 576
_exptl_crystal_recrystallization_method 'Re-crystallisation from solvent: THF/n-Hexane'
_exptl_crystal_size_max 0.316
_exptl_crystal_size_mid 0.224
_exptl_crystal_size_min 0.114
_refine_diff_density_max 0.331
_refine_diff_density_min -0.263
_refine_diff_density_rms 0.055
_refine_ls_abs_structure_details
;
 Flack x determined using 3285 quotients [(I+)-(I-)]/[(I+)+(I-)]
 (Parsons, Flack and Wagner, Acta Cryst. B69 (2013) 249-259).
;
_refine_ls_abs_structure_Flack -0.001(8)
_refine_ls_extinction_method none
_refine_ls_goodness_of_fit_ref 1.014
_refine_ls_hydrogen_treatment constr
_refine_ls_matrix_type full
_refine_ls_number_parameters 295
_refine_ls_number_reflns 7838
_refine_ls_number_restraints 1
_refine_ls_restrained_S_all 1.014
_refine_ls_R_factor_all 0.0266
_refine_ls_R_factor_gt 0.0226
_refine_ls_shift/su_max 0.001
_refine_ls_shift/su_mean 0.000
_refine_ls_structure_factor_coef Fsqd
_refine_ls_weighting_details 'w=1/[\s^2^(Fo^2^)+(0.0161P)^2^] where P=(Fo^2^+2Fc^2^)/3'
_refine_ls_weighting_scheme calc
_refine_ls_wR_factor_gt 0.0437
_refine_ls_wR_factor_ref 0.0454
_reflns_Friedel_coverage 0.922
_reflns_Friedel_fraction_full 0.999
_reflns_Friedel_fraction_max 0.989
_reflns_number_gt 7326
_reflns_number_total 7838
_reflns_threshold_expression 'I > 2\s(I)'
_cod_data_source_file d2cc03107h3.cif
_cod_data_source_block sh4579_a
_cod_depositor_comments
;
The following automatic conversions were performed:

data item '_exptl_crystal_density_meas' value 'not measured' was
changed to '?' -- the value is perceived as not measured.

Automatic conversion script
Id: cif_fix_values 7556 2019-12-06 15:28:31Z antanas 
;
_cod_original_sg_symbol_H-M 'P 21'
_cod_database_code 7130357
_shelx_shelxl_version_number 2018/3
_shelx_space_group_comment
;
The symmetry employed for this shelxl refinement is uniquely defined
by the following loop, which should always be used as a source of
symmetry information in preference to the above space-group names.
They are only intended as comments.
;
_shelx_estimated_absorpt_t_min 0.748
_shelx_estimated_absorpt_t_max 0.897

loop_
_space_group_symop_operation_xyz
'x, y, z'
'-x, y+1/2, -z'

loop_
_atom_site_label
_atom_site_type_symbol
_atom_site_fract_x
_atom_site_fract_y
_atom_site_fract_z
_atom_site_U_iso_or_equiv
_atom_site_adp_type
_atom_site_occupancy
_atom_site_site_symmetry_order
_atom_site_calc_flag
_atom_site_refinement_flags_posn
_atom_site_refinement_flags_adp
_atom_site_refinement_flags_occupancy
_atom_site_disorder_assembly
_atom_site_disorder_group
Sn1 Sn 0.42434(2) 0.45931(2) 0.39948(2) 0.01528(4) Uani 1 1 d . . . . .
Si1 Si 0.61397(8) 0.61593(5) 0.44281(7) 0.01623(15) Uani 1 1 d . . . . .
N1 N 0.4501(3) 0.58427(14) 0.4919(2) 0.0156(5) Uani 1 1 d . . . . .
N2 N 0.2872(2) 0.43494(13) 0.0859(2) 0.0166(5) Uani 1 1 d . . . . .
N3 N 0.2029(2) 0.56046(15) 0.1332(2) 0.0156(5) Uani 1 1 d . . . . .
C1 C 0.6546(3) 0.51145(18) 0.3574(3) 0.0182(6) Uani 1 1 d . . . . .
C2 C 0.7595(3) 0.4471(2) 0.4331(3) 0.0228(7) Uani 1 1 d . . . . .
C3 C 0.8390(3) 0.4073(2) 0.3487(4) 0.0298(7) Uani 1 1 d . . . . .
C4 C 0.7917(3) 0.44141(18) 0.2183(3) 0.0280(8) Uani 1 1 d . . . . .
C5 C 0.6844(3) 0.5039(2) 0.2214(3) 0.0213(6) Uani 1 1 d . . . . .
C6 C 0.6167(4) 0.5607(2) 0.1077(3) 0.0292(7) Uani 1 1 d . . . . .
H6A H 0.619904 0.529868 0.024248 0.044 Uiso 1 1 calc R U . . .
H6B H 0.673435 0.615598 0.109515 0.044 Uiso 1 1 calc R U . . .
H6C H 0.512526 0.573822 0.114868 0.044 Uiso 1 1 calc R U . . .
C7 C 0.7720(4) 0.4289(2) 0.5784(3) 0.0396(9) Uani 1 1 d . . . . .
H7A H 0.677825 0.444709 0.607575 0.059 Uiso 1 1 calc R U . . .
H7B H 0.853826 0.463861 0.627510 0.059 Uiso 1 1 calc R U . . .
H7C H 0.792397 0.366405 0.595155 0.059 Uiso 1 1 calc R U . . .
C8 C 0.9582(4) 0.3379(2) 0.3829(5) 0.0505(11) Uani 1 1 d . . . . .
H8A H 0.933922 0.287021 0.324762 0.076 Uiso 1 1 calc R U . . .
H8B H 0.962840 0.319832 0.475282 0.076 Uiso 1 1 calc R U . . .
H8C H 1.055400 0.361909 0.370852 0.076 Uiso 1 1 calc R U . . .
C9 C 0.8589(4) 0.4124(3) 0.1001(4) 0.0486(11) Uani 1 1 d . . . . .
H9A H 0.812596 0.445304 0.021625 0.073 Uiso 1 1 calc R U . . .
H9B H 0.840632 0.349460 0.084944 0.073 Uiso 1 1 calc R U . . .
H9C H 0.966913 0.423454 0.116957 0.073 Uiso 1 1 calc R U . . .
C10 C 0.5967(4) 0.7143(2) 0.3322(4) 0.0280(9) Uani 1 1 d . . . . .
H10A H 0.689237 0.721747 0.295763 0.042 Uiso 1 1 calc R U . . .
H10B H 0.579341 0.766662 0.383134 0.042 Uiso 1 1 calc R U . . .
H10C H 0.512434 0.706158 0.259592 0.042 Uiso 1 1 calc R U . . .
C11 C 0.7723(3) 0.6490(2) 0.5768(3) 0.0291(7) Uani 1 1 d . . . . .
H11A H 0.867019 0.645627 0.542920 0.044 Uiso 1 1 calc R U . . .
H11B H 0.775977 0.609308 0.652585 0.044 Uiso 1 1 calc R U . . .
H11C H 0.756433 0.709299 0.604832 0.044 Uiso 1 1 calc R U . . .
C12 C 0.3803(3) 0.6126(2) 0.6036(3) 0.0207(6) Uani 1 1 d . . . . .
C13 C 0.4554(4) 0.5687(2) 0.7320(3) 0.0313(7) Uani 1 1 d . . . . .
H13A H 0.443038 0.504929 0.724012 0.047 Uiso 1 1 calc R U . . .
H13B H 0.409059 0.589951 0.805814 0.047 Uiso 1 1 calc R U . . .
H13C H 0.562316 0.583199 0.748353 0.047 Uiso 1 1 calc R U . . .
C14 C 0.3935(5) 0.7126(2) 0.6193(4) 0.0336(10) Uani 1 1 d . . . . .
H14A H 0.345288 0.740994 0.537372 0.050 Uiso 1 1 calc R U . . .
H14B H 0.499437 0.729174 0.637915 0.050 Uiso 1 1 calc R U . . .
H14C H 0.344216 0.731372 0.692741 0.050 Uiso 1 1 calc R U . . .
C15 C 0.2144(3) 0.5880(2) 0.5791(3) 0.0292(7) Uani 1 1 d . . . . .
H15A H 0.163642 0.618169 0.499571 0.044 Uiso 1 1 calc R U . . .
H15B H 0.169153 0.605801 0.655418 0.044 Uiso 1 1 calc R U . . .
H15C H 0.204025 0.524406 0.566635 0.044 Uiso 1 1 calc R U . . .
C16 C 0.2924(3) 0.49361(18) 0.1855(3) 0.0153(5) Uani 1 1 d . . . . .
C17 C 0.1945(3) 0.4639(3) -0.0284(2) 0.0189(5) Uani 1 1 d . . . . .
C18 C 0.1420(3) 0.54354(19) 0.0018(3) 0.0195(6) Uani 1 1 d . . . . .
C19 C 0.0343(4) 0.6018(2) -0.0849(3) 0.0326(8) Uani 1 1 d . . . . .
H19A H 0.085674 0.655613 -0.104625 0.049 Uiso 1 1 calc R U . . .
H19B H -0.048998 0.616919 -0.039212 0.049 Uiso 1 1 calc R U . . .
H19C H -0.004374 0.571146 -0.167672 0.049 Uiso 1 1 calc R U . . .
C20 C 0.1594(4) 0.4145(2) -0.1558(3) 0.0278(7) Uani 1 1 d . . . . .
H20A H 0.094371 0.450177 -0.221263 0.042 Uiso 1 1 calc R U . . .
H20B H 0.108343 0.359516 -0.141186 0.042 Uiso 1 1 calc R U . . .
H20C H 0.252567 0.401259 -0.188540 0.042 Uiso 1 1 calc R U . . .
C21 C 0.3640(3) 0.34915(19) 0.1038(3) 0.0232(6) Uani 1 1 d . . . . .
H21 H 0.425828 0.350283 0.194328 0.028 Uiso 1 1 calc R U . . .
C22 C 0.2535(4) 0.2749(2) 0.1042(4) 0.0359(8) Uani 1 1 d . . . . .
H22A H 0.191632 0.269880 0.016365 0.054 Uiso 1 1 calc R U . . .
H22B H 0.189325 0.286886 0.170137 0.054 Uiso 1 1 calc R U . . .
H22C H 0.307908 0.219850 0.126325 0.054 Uiso 1 1 calc R U . . .
C23 C 0.4723(4) 0.3343(2) 0.0085(4) 0.0362(8) Uani 1 1 d . . . . .
H23A H 0.416337 0.318869 -0.078853 0.054 Uiso 1 1 calc R U . . .
H23B H 0.540667 0.286275 0.041114 0.054 Uiso 1 1 calc R U . . .
H23C H 0.529915 0.387994 0.001525 0.054 Uiso 1 1 calc R U . . .
C24 C 0.1748(3) 0.63724(18) 0.2133(3) 0.0184(6) Uani 1 1 d . . . . .
H24 H 0.247365 0.633990 0.298234 0.022 Uiso 1 1 calc R U . . .
C25 C 0.2028(4) 0.72378(19) 0.1473(3) 0.0279(7) Uani 1 1 d . . . . .
H25A H 0.291702 0.718332 0.105074 0.042 Uiso 1 1 calc R U . . .
H25B H 0.218825 0.770395 0.214101 0.042 Uiso 1 1 calc R U . . .
H25C H 0.115841 0.738345 0.080196 0.042 Uiso 1 1 calc R U . . .
C26 C 0.0179(3) 0.6337(2) 0.2484(3) 0.0259(7) Uani 1 1 d . . . . .
H26A H -0.056431 0.638794 0.167399 0.039 Uiso 1 1 calc R U . . .
H26B H 0.005214 0.682240 0.308231 0.039 Uiso 1 1 calc R U . . .
H26C H 0.004220 0.577730 0.292000 0.039 Uiso 1 1 calc R U . . .

loop_
_atom_site_aniso_label
_atom_site_aniso_U_11
_atom_site_aniso_U_22
_atom_site_aniso_U_33
_atom_site_aniso_U_23
_atom_site_aniso_U_13
_atom_site_aniso_U_12
Sn1 0.01731(7) 0.01304(7) 0.01453(7) 0.00067(11) -0.00011(5) -0.00098(11)
Si1 0.0146(4) 0.0162(4) 0.0172(4) -0.0013(3) 0.0007(3) -0.0013(3)
N1 0.0170(11) 0.0155(11) 0.0146(11) -0.0022(9) 0.0038(9) -0.0010(9)
N2 0.0140(10) 0.0194(13) 0.0158(11) -0.0022(8) 0.0009(8) 0.0004(8)
N3 0.0155(11) 0.0158(11) 0.0152(11) 0.0001(9) 0.0013(9) -0.0004(9)
C1 0.0148(13) 0.0190(14) 0.0196(14) -0.0012(11) -0.0002(10) 0.0016(10)
C2 0.0160(11) 0.017(2) 0.0338(14) 0.0020(13) -0.0012(10) 0.0019(12)
C3 0.0144(14) 0.0167(15) 0.058(2) -0.0039(14) 0.0070(14) 0.0004(11)
C4 0.0214(14) 0.023(2) 0.0432(17) -0.0125(13) 0.0164(12) -0.0066(11)
C5 0.0179(14) 0.0229(14) 0.0240(15) -0.0056(12) 0.0067(11) -0.0073(11)
C6 0.0307(17) 0.0378(19) 0.0205(16) -0.0030(14) 0.0085(13) -0.0103(14)
C7 0.038(2) 0.037(2) 0.0363(19) 0.0097(14) -0.0155(15) 0.0052(14)
C8 0.0257(19) 0.028(2) 0.099(4) 0.002(2) 0.013(2) 0.0080(15)
C9 0.037(2) 0.046(2) 0.072(3) -0.021(2) 0.036(2) -0.0109(18)
C10 0.0307(19) 0.0200(17) 0.036(2) 0.0061(15) 0.0122(16) -0.0006(13)
C11 0.0197(15) 0.0359(18) 0.0303(17) -0.0092(14) -0.0003(13) -0.0063(13)
C12 0.0226(15) 0.0228(15) 0.0169(14) -0.0026(12) 0.0036(11) -0.0014(12)
C13 0.0320(18) 0.044(2) 0.0172(15) 0.0028(14) 0.0036(13) 0.0032(15)
C14 0.039(2) 0.028(2) 0.037(2) -0.0101(17) 0.0178(18) 0.0009(16)
C15 0.0247(16) 0.044(2) 0.0206(15) -0.0023(14) 0.0092(13) -0.0022(14)
C16 0.0118(12) 0.0169(12) 0.0172(13) 0.0009(10) 0.0025(10) -0.0004(10)
C17 0.0174(10) 0.0245(13) 0.0140(10) -0.0012(19) 0.0003(8) -0.0034(18)
C18 0.0176(13) 0.0262(15) 0.0140(13) 0.0027(11) 0.0009(11) -0.0029(11)
C19 0.0383(19) 0.0359(19) 0.0202(16) 0.0038(14) -0.0055(14) 0.0110(15)
C20 0.0342(18) 0.0296(17) 0.0176(15) -0.0033(12) -0.0010(13) -0.0024(14)
C21 0.0250(15) 0.0221(15) 0.0209(15) -0.0058(12) -0.0006(12) 0.0075(12)
C22 0.042(2) 0.0220(17) 0.046(2) 0.0075(15) 0.0130(17) 0.0056(14)
C23 0.0249(17) 0.036(2) 0.049(2) -0.0158(17) 0.0104(16) 0.0023(14)
C24 0.0171(13) 0.0175(14) 0.0201(14) -0.0005(11) 0.0015(11) 0.0027(10)
C25 0.0297(17) 0.0196(15) 0.0333(18) 0.0045(13) 0.0026(14) 0.0007(12)
C26 0.0199(15) 0.0307(17) 0.0273(16) -0.0042(13) 0.0043(12) 0.0028(13)

loop_
_atom_type_symbol
_atom_type_description
_atom_type_scat_dispersion_real
_atom_type_scat_dispersion_imag
_atom_type_scat_source
C C 0.0033 0.0016 'International Tables Vol C Tables 4.2.6.8 and 6.1.1.4'
H H 0.0000 0.0000 'International Tables Vol C Tables 4.2.6.8 and 6.1.1.4'
N N 0.0061 0.0033 'International Tables Vol C Tables 4.2.6.8 and 6.1.1.4'
Si Si 0.0817 0.0704 'International Tables Vol C Tables 4.2.6.8 and 6.1.1.4'
Sn Sn -0.6537 1.4246 'International Tables Vol C Tables 4.2.6.8 and 6.1.1.4'

loop_
_geom_angle_atom_site_label_1
_geom_angle_atom_site_label_2
_geom_angle_atom_site_label_3
_geom_angle
_geom_angle_site_symmetry_1
_geom_angle_site_symmetry_3
_geom_angle_publ_flag
N1 Sn1 C1 75.10(9) . . ?
N1 Sn1 C16 102.44(9) . . ?
C1 Sn1 C16 94.68(9) . . ?
N1 Si1 C10 114.50(15) . . ?
N1 Si1 C11 116.95(13) . . ?
C10 Si1 C11 101.77(17) . . ?
N1 Si1 C1 98.34(12) . . ?
C10 Si1 C1 113.51(15) . . ?
C11 Si1 C1 112.41(14) . . ?
C12 N1 Si1 131.01(19) . . ?
C12 N1 Sn1 125.73(17) . . ?
Si1 N1 Sn1 99.05(10) . . ?
C16 N2 C17 111.4(3) . . ?
C16 N2 C21 122.4(2) . . ?
C17 N2 C21 126.1(3) . . ?
C16 N3 C18 110.9(2) . . ?
C16 N3 C24 121.6(2) . . ?
C18 N3 C24 127.4(2) . . ?
C5 C1 C2 103.8(2) . . ?
C5 C1 Si1 126.1(2) . . ?
C2 C1 Si1 118.2(2) . . ?
C5 C1 Sn1 117.43(18) . . ?
C2 C1 Sn1 101.08(18) . . ?
Si1 C1 Sn1 87.21(11) . . ?
C3 C2 C1 108.9(3) . . ?
C3 C2 C7 126.2(3) . . ?
C1 C2 C7 125.0(3) . . ?
C2 C3 C4 108.9(3) . . ?
C2 C3 C8 126.9(3) . . ?
C4 C3 C8 124.2(3) . . ?
C5 C4 C3 109.6(3) . . ?
C5 C4 C9 127.4(3) . . ?
C3 C4 C9 123.0(3) . . ?
C4 C5 C1 108.8(3) . . ?
C4 C5 C6 125.8(3) . . ?
C1 C5 C6 125.2(3) . . ?
N1 C12 C15 110.0(2) . . ?
N1 C12 C13 110.9(2) . . ?
C15 C12 C13 108.5(2) . . ?
N1 C12 C14 109.8(2) . . ?
C15 C12 C14 108.5(3) . . ?
C13 C12 C14 109.1(3) . . ?
N2 C16 N3 104.8(2) . . ?
N2 C16 Sn1 120.03(18) . . ?
N3 C16 Sn1 134.93(19) . . ?
C18 C17 N2 106.1(3) . . ?
C18 C17 C20 128.2(3) . . ?
N2 C17 C20 125.8(4) . . ?
C17 C18 N3 106.8(2) . . ?
C17 C18 C19 127.9(3) . . ?
N3 C18 C19 125.3(3) . . ?
N2 C21 C22 111.3(2) . . ?
N2 C21 C23 113.3(3) . . ?
C22 C21 C23 113.1(3) . . ?
N3 C24 C25 112.5(2) . . ?
N3 C24 C26 111.0(2) . . ?
C25 C24 C26 111.5(2) . . ?

loop_
_geom_bond_atom_site_label_1
_geom_bond_atom_site_label_2
_geom_bond_distance
_geom_bond_site_symmetry_2
_geom_bond_publ_flag
Sn1 N1 2.121(2) . ?
Sn1 C1 2.339(3) . ?
Sn1 C16 2.373(3) . ?
Si1 N1 1.715(2) . ?
Si1 C10 1.870(3) . ?
Si1 C11 1.880(3) . ?
Si1 C1 1.882(3) . ?
N1 C12 1.463(3) . ?
N2 C16 1.351(3) . ?
N2 C17 1.393(3) . ?
N2 C21 1.478(3) . ?
N3 C16 1.355(3) . ?
N3 C18 1.391(3) . ?
N3 C24 1.475(3) . ?
C1 C5 1.469(4) . ?
C1 C2 1.490(4) . ?
C2 C3 1.358(4) . ?
C2 C7 1.500(4) . ?
C3 C4 1.431(5) . ?
C3 C8 1.509(5) . ?
C4 C5 1.364(4) . ?
C4 C9 1.511(4) . ?
C5 C6 1.497(4) . ?
C12 C15 1.529(4) . ?
C12 C13 1.529(4) . ?
C12 C14 1.534(5) . ?
C17 C18 1.358(5) . ?
C17 C20 1.495(4) . ?
C18 C19 1.496(4) . ?
C21 C22 1.511(4) . ?
C21 C23 1.513(4) . ?
C24 C25 1.522(4) . ?
C24 C26 1.525(4) . ?
